data_2220745
loop_
_publ_author_name
'Kirsten, Leo'
'Steyl, Gideon'

_publ_section_title
;
 Dibromidobis(triphenylarsine)palladium(II)
;
_journal_coeditor_code CV2489
_journal_issue 2
_journal_name_full 'Acta Crystallographica Section E'
_journal_page_first m218
_journal_paper_doi 10.1107/S1600536809001986
_journal_volume 65
_journal_year 2009
_chemical_formula_iupac '[Pd Br2 (C18 H15 As)2]'
_chemical_formula_moiety 'C36 H30 As2 Br2 Pd'
_chemical_formula_sum 'C36 H30 As2 Br2 Pd'
_chemical_formula_weight 878.66
_chemical_name_systematic
;
Dibromidobis(triphenylarsine)palladium(II)
;
_space_group_IT_number 14
_symmetry_cell_setting monoclinic
_symmetry_space_group_name_Hall '-P 2yn'
_symmetry_space_group_name_H-M 'P 1 21/n 1'
_atom_sites_solution_hydrogens geom
_atom_sites_solution_primary direct
_atom_sites_solution_secondary difmap
_audit_creation_method SHELXL-97
_cell_angle_alpha 90.00
_cell_angle_beta 112.798(3)
_cell_angle_gamma 90.00
_cell_formula_units_Z 2
_cell_length_a 9.3754(11)
_cell_length_b 19.545(3)
_cell_length_c 9.8151(13)
_cell_measurement_reflns_used 8105
_cell_measurement_temperature 100(2)
_cell_measurement_theta_max 28.28
_cell_measurement_theta_min 2.48
_cell_volume 1658.0(4)
_computing_cell_refinement 'SAINT-Plus (Bruker, 2004)'
_computing_data_collection 'APEX2 (Bruker, 2005)'
_computing_data_reduction 'SAINT-Plus and XPREP (Bruker 2004)'
_computing_molecular_graphics 'DIAMOND (Brandenburg & Putz, 2006)'
_computing_publication_material 'SHELXL97 (Sheldrick, 2008)'
_computing_structure_refinement 'SHELXL97 (Sheldrick, 2008)'
_computing_structure_solution 'SHELXS97 (Sheldrick, 2008)'
_diffrn_ambient_temperature 100(2)
_diffrn_detector_area_resol_mean 512
_diffrn_measured_fraction_theta_full 0.999
_diffrn_measured_fraction_theta_max 0.999
_diffrn_measurement_device_type
;
Bruker X8 APEXII 4K KappaCCD
;
_diffrn_measurement_method '\f and \w'
_diffrn_radiation_monochromator graphite
_diffrn_radiation_source 'fine-focus sealed tube'
_diffrn_radiation_type MoK\a
_diffrn_radiation_wavelength 0.71073
_diffrn_reflns_av_R_equivalents 0.0284
_diffrn_reflns_av_sigmaI/netI 0.0222
_diffrn_reflns_limit_h_max 11
_diffrn_reflns_limit_h_min -10
_diffrn_reflns_limit_k_max 24
_diffrn_reflns_limit_k_min -23
_diffrn_reflns_limit_l_max 11
_diffrn_reflns_limit_l_min -12
_diffrn_reflns_number 18511
_diffrn_reflns_theta_full 27.00
_diffrn_reflns_theta_max 27.00
_diffrn_reflns_theta_min 2.08
_diffrn_standards_decay_% 0
_diffrn_standards_interval_count 0
_diffrn_standards_interval_time 0
_diffrn_standards_number 0
_exptl_absorpt_coefficient_mu 4.974
_exptl_absorpt_correction_T_max 0.408
_exptl_absorpt_correction_T_min 0.264
_exptl_absorpt_correction_type multi-scan
_exptl_absorpt_process_details '(SADABS; Bruker, 1998)'
_exptl_crystal_colour orange
_exptl_crystal_density_diffrn 1.760
_exptl_crystal_density_method 'not measured'
_exptl_crystal_description cuboid
_exptl_crystal_F_000 856
_exptl_crystal_size_max 0.32
_exptl_crystal_size_mid 0.23
_exptl_crystal_size_min 0.18
_refine_diff_density_max 0.500
_refine_diff_density_min -0.340
_refine_ls_extinction_method none
_refine_ls_goodness_of_fit_ref 1.044
_refine_ls_hydrogen_treatment constr
_refine_ls_matrix_type full
_refine_ls_number_parameters 187
_refine_ls_number_reflns 3619
_refine_ls_number_restraints 8
_refine_ls_restrained_S_all 1.043
_refine_ls_R_factor_all 0.0235
_refine_ls_R_factor_gt 0.0191
_refine_ls_shift/su_max 0.001
_refine_ls_shift/su_mean 0.000
_refine_ls_structure_factor_coef Fsqd
_refine_ls_weighting_details 'calc w=1/[\s^2^(Fo^2^)+(0.0179P)^2^+0.8574P] where P=(Fo^2^+2Fc^2^)/3'
_refine_ls_weighting_scheme calc
_refine_ls_wR_factor_gt 0.0411
_refine_ls_wR_factor_ref 0.0425
_reflns_number_gt 3245
_reflns_number_total 3619
_reflns_threshold_expression I>2\s(I)
_cod_data_source_file cv2489.cif
_cod_data_source_block I
_cod_original_cell_volume 1658.1(4)
_cod_original_sg_symbol_H-M 'P 21/n'
_cod_database_code 2220745
_cod_database_fobs_code 2220745

loop_
_symmetry_equiv_pos_as_xyz
'x, y, z'
'-x+1/2, y+1/2, -z+1/2'
'-x, -y, -z'
'x-1/2, -y-1/2, z-1/2'

loop_
_atom_site_type_symbol
_atom_site_label
_atom_site_fract_x
_atom_site_fract_y
_atom_site_fract_z
_atom_site_U_iso_or_equiv
_atom_site_adp_type
_atom_site_calc_flag
_atom_site_refinement_flags
_atom_site_occupancy
_atom_site_disorder_assembly
_atom_site_disorder_group
Pd Pd 0.5000 0.5000 0.5000 0.01115(5) Uani d SU 1 . .
As As 0.47028(2) 0.402209(10) 0.63768(2) 0.01207(5) Uani d . 1 . .
C C11 0.5474(2) 0.32083(11) 0.5777(2) 0.0159(4) Uani d . 1 . .
C C12 0.6082(3) 0.26633(13) 0.6727(3) 0.0326(6) Uani d . 1 . .
H H12 0.6178 0.2690 0.7725 0.039 Uiso calc R 1 . .
C C13 0.6551(3) 0.20769(14) 0.6211(3) 0.0433(7) Uani d . 1 . .
H H13 0.6980 0.1705 0.6865 0.052 Uiso calc R 1 . .
C C14 0.6401(3) 0.20317(14) 0.4774(3) 0.0415(7) Uani d . 1 . .
H H14 0.6716 0.1628 0.4428 0.050 Uiso calc R 1 . .
C C15 0.5795(3) 0.25703(15) 0.3832(3) 0.0409(7) Uani d . 1 . .
H H15 0.5689 0.2539 0.2831 0.049 Uiso calc R 1 . .
C C16 0.5337(2) 0.31601(12) 0.4331(2) 0.0251(5) Uani d . 1 . .
H H16 0.4928 0.3533 0.3674 0.030 Uiso calc R 1 . .
C C21 0.2577(2) 0.37831(11) 0.6001(2) 0.0165(4) Uani d . 1 . .
C C22 0.2010(2) 0.31345(12) 0.5546(2) 0.0210(5) Uani d . 1 . .
H H22 0.2666 0.2792 0.5419 0.025 Uiso calc R 1 . .
C C23 0.0471(3) 0.29836(14) 0.5275(2) 0.0300(6) Uani d . 1 . .
H H23 0.0067 0.2542 0.4936 0.036 Uiso calc R 1 . .
C C24 -0.0461(3) 0.34754(15) 0.5498(3) 0.0343(6) Uani d . 1 . .
H H24 -0.1500 0.3367 0.5342 0.041 Uiso calc R 1 . .
C C25 0.0092(3) 0.41231(15) 0.5943(3) 0.0359(6) Uani d . 1 . .
H H25 -0.0564 0.4460 0.6092 0.043 Uiso calc R 1 . .
C C26 0.1618(3) 0.42845(13) 0.6177(3) 0.0269(5) Uani d . 1 . .
H H26 0.1998 0.4735 0.6454 0.032 Uiso calc R 1 . .
C C31 0.5682(2) 0.40056(11) 0.8519(2) 0.0181(4) Uani d . 1 . .
C C32 0.4806(3) 0.40942(11) 0.9370(2) 0.0250(5) Uani d . 1 . .
H H32 0.3719 0.4159 0.8900 0.030 Uiso calc R 1 . .
C C33 0.5505(3) 0.40885(13) 1.0895(3) 0.0357(6) Uani d . 1 . .
H H33 0.4899 0.4151 1.1469 0.043 Uiso calc R 1 . .
C C34 0.7067(4) 0.39928(14) 1.1579(3) 0.0411(7) Uani d . 1 . .
H H34 0.7540 0.3982 1.2628 0.049 Uiso calc R 1 . .
C C35 0.7966(3) 0.39115(14) 1.0751(3) 0.0397(7) Uani d . 1 . .
H H35 0.9052 0.3850 1.1233 0.048 Uiso calc R 1 . .
C C36 0.7278(3) 0.39204(13) 0.9216(3) 0.0288(5) Uani d . 1 . .
H H36 0.7891 0.3869 0.8646 0.035 Uiso calc R 1 . .
Br Br 0.73567(2) 0.531376(11) 0.70471(2) 0.01978(6) Uani d U 1 . .

loop_
_atom_site_aniso_label
_atom_site_aniso_U_11
_atom_site_aniso_U_22
_atom_site_aniso_U_33
_atom_site_aniso_U_12
_atom_site_aniso_U_13
_atom_site_aniso_U_23
Pd 0.01348(10) 0.00966(11) 0.01033(10) -0.00012(8) 0.00462(8) 0.00050(8)
As 0.01394(9) 0.01108(11) 0.01179(10) 0.00054(7) 0.00563(7) 0.00151(8)
C11 0.0129(9) 0.0133(11) 0.0210(10) 0.0004(8) 0.0059(8) -0.0019(8)
C12 0.0415(13) 0.0221(13) 0.0324(13) 0.0100(11) 0.0123(11) 0.0061(10)
C13 0.0366(14) 0.0201(14) 0.0622(19) 0.0120(11) 0.0070(13) 0.0035(13)
C14 0.0289(13) 0.0295(16) 0.0652(19) 0.0042(11) 0.0171(13) -0.0202(14)
C15 0.0450(15) 0.0405(17) 0.0433(16) 0.0013(13) 0.0236(13) -0.0184(13)
C16 0.0283(11) 0.0247(13) 0.0247(12) 0.0017(10) 0.0129(9) -0.0042(10)
C21 0.0147(9) 0.0209(11) 0.0150(10) 0.0005(8) 0.0068(7) 0.0053(8)
C22 0.0227(10) 0.0250(13) 0.0178(10) -0.0031(9) 0.0103(8) 0.0015(9)
C23 0.0256(11) 0.0405(16) 0.0227(12) -0.0133(11) 0.0079(9) 0.0030(10)
C24 0.0190(11) 0.0521(18) 0.0313(13) -0.0023(11) 0.0094(10) 0.0178(12)
C25 0.0258(12) 0.0480(18) 0.0398(14) 0.0205(12) 0.0192(11) 0.0218(13)
C26 0.0267(11) 0.0240(13) 0.0342(13) 0.0056(10) 0.0163(10) 0.0084(10)
C31 0.0271(10) 0.0127(11) 0.0124(10) -0.0017(8) 0.0053(8) 0.0016(8)
C32 0.0399(13) 0.0180(12) 0.0194(11) -0.0010(10) 0.0141(10) 0.0016(9)
C33 0.0635(17) 0.0268(14) 0.0209(12) -0.0001(12) 0.0209(12) 0.0006(10)
C34 0.0724(19) 0.0254(14) 0.0150(11) -0.0048(13) 0.0054(12) 0.0019(10)
C35 0.0384(14) 0.0359(16) 0.0276(13) -0.0009(12) -0.0061(11) 0.0058(11)
C36 0.0268(11) 0.0312(14) 0.0227(12) 0.0019(10) 0.0036(9) 0.0056(10)
Br 0.01837(10) 0.02032(12) 0.01603(10) -0.00379(8) 0.00159(8) 0.00096(8)

loop_
_atom_type_symbol
_atom_type_description
_atom_type_scat_dispersion_real
_atom_type_scat_dispersion_imag
_atom_type_scat_source
C C 0.0033 0.0016 'International Tables Vol C Tables 4.2.6.8 and 6.1.1.4'
H H 0.0000 0.0000 'International Tables Vol C Tables 4.2.6.8 and 6.1.1.4'
As As 0.0499 2.0058 'International Tables Vol C Tables 4.2.6.8 and 6.1.1.4'
Br Br -0.2901 2.4595 'International Tables Vol C Tables 4.2.6.8 and 6.1.1.4'
Pd Pd -0.9988 1.0072 'International Tables Vol C Tables 4.2.6.8 and 6.1.1.4'

loop_
_geom_angle_atom_site_label_1
_geom_angle_atom_site_label_2
_geom_angle_atom_site_label_3
_geom_angle_site_symmetry_1
_geom_angle_site_symmetry_3
_geom_angle
_geom_angle_publ_flag
As Pd As 3_666 . 180.000(6) ?
As Pd Br 3_666 . 89.876(10) ?
As Pd Br . . 90.124(10) ?
As Pd Br 3_666 3_666 90.124(10) ?
As Pd Br . 3_666 89.876(10) ?
Br Pd Br . 3_666 180.0 ?
C11 As C21 . . 102.85(9) ?
C11 As C31 . . 103.93(9) ?
C21 As C31 . . 102.82(8) ?
C11 As Pd . . 110.05(6) ?
C21 As Pd . . 114.63(6) ?
C31 As Pd . . 120.65(6) ?
C16 C11 C12 . . 119.4(2) ?
C16 C11 As . . 118.30(16) ?
C12 C11 As . . 122.23(17) ?
C11 C12 C13 . . 119.6(2) ?
C11 C12 H12 . . 120.2 ?
C13 C12 H12 . . 120.2 ?
C14 C13 C12 . . 120.6(3) ?
C14 C13 H13 . . 119.7 ?
C12 C13 H13 . . 119.7 ?
C13 C14 C15 . . 119.8(2) ?
C13 C14 H14 . . 120.1 ?
C15 C14 H14 . . 120.1 ?
C14 C15 C16 . . 120.3(2) ?
C14 C15 H15 . . 119.8 ?
C16 C15 H15 . . 119.8 ?
C11 C16 C15 . . 120.2(2) ?
C11 C16 H16 . . 119.9 ?
C15 C16 H16 . . 119.9 ?
C22 C21 C26 . . 120.19(19) ?
C22 C21 As . . 121.45(16) ?
C26 C21 As . . 118.35(17) ?
C21 C22 C23 . . 119.8(2) ?
C21 C22 H22 . . 120.1 ?
C23 C22 H22 . . 120.1 ?
C24 C23 C22 . . 119.8(2) ?
C24 C23 H23 . . 120.1 ?
C22 C23 H23 . . 120.1 ?
C23 C24 C25 . . 120.8(2) ?
C23 C24 H24 . . 119.6 ?
C25 C24 H24 . . 119.6 ?
C24 C25 C26 . . 119.8(2) ?
C24 C25 H25 . . 120.1 ?
C26 C25 H25 . . 120.1 ?
C21 C26 C25 . . 119.6(2) ?
C21 C26 H26 . . 120.2 ?
C25 C26 H26 . . 120.2 ?
C32 C31 C36 . . 119.5(2) ?
C32 C31 As . . 120.45(16) ?
C36 C31 As . . 120.05(16) ?
C33 C32 C31 . . 120.4(2) ?
C33 C32 H32 . . 119.8 ?
C31 C32 H32 . . 119.8 ?
C34 C33 C32 . . 120.1(2) ?
C34 C33 H33 . . 119.9 ?
C32 C33 H33 . . 119.9 ?
C33 C34 C35 . . 120.4(2) ?
C33 C34 H34 . . 119.8 ?
C35 C34 H34 . . 119.8 ?
C34 C35 C36 . . 120.1(2) ?
C34 C35 H35 . . 120.0 ?
C36 C35 H35 . . 120.0 ?
C35 C36 C31 . . 119.5(2) ?
C35 C36 H36 . . 120.2 ?
C31 C36 H36 . . 120.2 ?

loop_
_geom_bond_atom_site_label_1
_geom_bond_atom_site_label_2
_geom_bond_site_symmetry_2
_geom_bond_distance
_geom_bond_publ_flag
Pd As 3_666 2.4184(3) ?
Pd As . 2.4184(3) ?
Pd Br . 2.4196(3) ?
Pd Br 3_666 2.4196(3) ?
As C11 . 1.931(2) ?
As C21 . 1.9383(19) ?
As C31 . 1.942(2) ?
C11 C16 . 1.378(3) ?
C11 C12 . 1.385(3) ?
C12 C13 . 1.391(4) ?
C12 H12 . 0.9500 ?
C13 C14 . 1.365(4) ?
C13 H13 . 0.9500 ?
C14 C15 . 1.371(4) ?
C14 H14 . 0.9500 ?
C15 C16 . 1.384(3) ?
C15 H15 . 0.9500 ?
C16 H16 . 0.9500 ?
C21 C22 . 1.380(3) ?
C21 C26 . 1.385(3) ?
C22 C23 . 1.394(3) ?
C22 H22 . 0.9500 ?
C23 C24 . 1.372(4) ?
C23 H23 . 0.9500 ?
C24 C25 . 1.374(4) ?
C24 H24 . 0.9500 ?
C25 C26 . 1.395(3) ?
C25 H25 . 0.9500 ?
C26 H26 . 0.9500 ?
C31 C32 . 1.391(3) ?
C31 C36 . 1.393(3) ?
C32 C33 . 1.382(3) ?
C32 H32 . 0.9500 ?
C33 C34 . 1.367(4) ?
C33 H33 . 0.9500 ?
C34 C35 . 1.389(4) ?
C34 H34 . 0.9500 ?
C35 C36 . 1.390(3) ?
C35 H35 . 0.9500 ?
C36 H36 . 0.9500 ?

loop_
_geom_hbond_atom_site_label_D
_geom_hbond_atom_site_label_H
_geom_hbond_atom_site_label_A
_geom_hbond_site_symmetry_A
_geom_hbond_distance_DH
_geom_hbond_distance_HA
_geom_hbond_distance_DA
_geom_hbond_angle_DHA
C13 H13 Br 2_646 0.95 2.90 3.807(3) 160.2
C25 H25 Br 1_455 0.95 2.98 3.914(3) 167.9

loop_
_geom_torsion_atom_site_label_1
_geom_torsion_atom_site_label_2
_geom_torsion_atom_site_label_3
_geom_torsion_atom_site_label_4
_geom_torsion_site_symmetry_1
_geom_torsion_site_symmetry_2
_geom_torsion_site_symmetry_3
_geom_torsion_site_symmetry_4
_geom_torsion
_geom_torsion_publ_flag
Br Pd As C11 . . . . -98.07(6) ?
Br Pd As C11 3_666 . . . 81.93(6) ?
Br Pd As C21 . . . . 146.61(7) ?
Br Pd As C21 3_666 . . . -33.39(7) ?
Br Pd As C31 . . . . 22.87(7) ?
Br Pd As C31 3_666 . . . -157.13(7) ?
C21 As C11 C16 . . . . 90.26(17) ?
C31 As C11 C16 . . . . -162.82(16) ?
Pd As C11 C16 . . . . -32.31(17) ?
C21 As C11 C12 . . . . -86.42(19) ?
C31 As C11 C12 . . . . 20.5(2) ?
Pd As C11 C12 . . . . 151.01(17) ?
C16 C11 C12 C13 . . . . 0.3(3) ?
As C11 C12 C13 . . . . 176.92(19) ?
C11 C12 C13 C14 . . . . -0.8(4) ?
C12 C13 C14 C15 . . . . 0.5(4) ?
C13 C14 C15 C16 . . . . 0.1(4) ?
C12 C11 C16 C15 . . . . 0.4(3) ?
As C11 C16 C15 . . . . -176.38(18) ?
C14 C15 C16 C11 . . . . -0.6(4) ?
C11 As C21 C22 . . . . 5.24(18) ?
C31 As C21 C22 . . . . -102.53(17) ?
Pd As C21 C22 . . . . 124.67(15) ?
C11 As C21 C26 . . . . -173.72(16) ?
C31 As C21 C26 . . . . 78.50(18) ?
Pd As C21 C26 . . . . -54.30(17) ?
C26 C21 C22 C23 . . . . -0.5(3) ?
As C21 C22 C23 . . . . -179.43(15) ?
C21 C22 C23 C24 . . . . -1.7(3) ?
C22 C23 C24 C25 . . . . 2.0(3) ?
C23 C24 C25 C26 . . . . -0.2(4) ?
C22 C21 C26 C25 . . . . 2.3(3) ?
As C21 C26 C25 . . . . -178.68(17) ?
C24 C25 C26 C21 . . . . -2.0(4) ?
C11 As C31 C32 . . . . -130.34(18) ?
C21 As C31 C32 . . . . -23.4(2) ?
Pd As C31 C32 . . . . 105.78(17) ?
C11 As C31 C36 . . . . 51.1(2) ?
C21 As C31 C36 . . . . 158.07(18) ?
Pd As C31 C36 . . . . -72.76(19) ?
C36 C31 C32 C33 . . . . -0.9(3) ?
As C31 C32 C33 . . . . -179.42(18) ?
C31 C32 C33 C34 . . . . -0.3(4) ?
C32 C33 C34 C35 . . . . 1.0(4) ?
C33 C34 C35 C36 . . . . -0.6(4) ?
C34 C35 C36 C31 . . . . -0.5(4) ?
C32 C31 C36 C35 . . . . 1.3(4) ?
As C31 C36 C35 . . . . 179.81(19) ?
